data_4066870
loop_
_publ_author_name
'Wong, Chun-Yuen'
'Lai, Lo-Ming'
'Chan, Siu-Chung'
'Tai, Lai-Hung'

_publ_section_title
;
 Photophysical and Theoretical Studies of Ruthenium(II)&#x2212;Acetylide
 and &#x2212;Cyanide Complexes with Aromatic Diimine and
 Trithiacyclononane
;
_journal_issue 23
_journal_name_full Organometallics
_journal_page_first 6259
_journal_paper_doi 10.1021/om1006837
_journal_volume 29
_journal_year 2010
_chemical_formula_sum 'C26 H29 F6 N2 P Ru S3'
_chemical_formula_weight 711.73
_space_group_IT_number 14
_symmetry_cell_setting monoclinic
_symmetry_space_group_name_Hall '-P 2ybc'
_symmetry_space_group_name_H-M 'P 1 21/c 1'
_atom_sites_solution_hydrogens geom
_atom_sites_solution_primary direct
_atom_sites_solution_secondary difmap
_audit_creation_method SHELXL-97
_cell_angle_alpha 90.00
_cell_angle_beta 108.707(8)
_cell_angle_gamma 90.00
_cell_formula_units_Z 4
_cell_length_a 15.6662(11)
_cell_length_b 12.0021(6)
_cell_length_c 15.9451(10)
_cell_measurement_reflns_used 4082
_cell_measurement_temperature 173(2)
_cell_measurement_theta_max 28.1307
_cell_measurement_theta_min 3.6432
_cell_volume 2839.7(3)
_computing_structure_refinement 'SHELXL-97 (Sheldrick, 1997)'
_computing_structure_solution 'SHELXS-97 (Sheldrick, 1990)'
_diffrn_ambient_temperature 173(2)
_diffrn_measured_fraction_theta_full 0.985
_diffrn_measured_fraction_theta_max 0.985
_diffrn_radiation_monochromator graphite
_diffrn_radiation_source 'fine-focus sealed tube'
_diffrn_radiation_type MoK\a
_diffrn_radiation_wavelength 0.71073
_diffrn_reflns_av_R_equivalents 0.0266
_diffrn_reflns_av_sigmaI/netI 0.0401
_diffrn_reflns_limit_h_max 18
_diffrn_reflns_limit_h_min -18
_diffrn_reflns_limit_k_max 14
_diffrn_reflns_limit_k_min -11
_diffrn_reflns_limit_l_max 13
_diffrn_reflns_limit_l_min -18
_diffrn_reflns_number 9767
_diffrn_reflns_theta_full 25.00
_diffrn_reflns_theta_max 25.00
_diffrn_reflns_theta_min 3.65
_exptl_absorpt_coefficient_mu 0.889
_exptl_absorpt_correction_T_max 1.00000
_exptl_absorpt_correction_T_min 0.96024
_exptl_absorpt_correction_type multi-scan
_exptl_absorpt_process_details 'CrysAlisPro, Oxford Diffraction Ltd'
_exptl_crystal_colour red
_exptl_crystal_density_diffrn 1.665
_exptl_crystal_density_method 'not measured'
_exptl_crystal_description block
_exptl_crystal_F_000 1440
_exptl_crystal_size_max 0.32
_exptl_crystal_size_mid 0.31
_exptl_crystal_size_min 0.14
_refine_diff_density_max 0.331
_refine_diff_density_min -0.328
_refine_diff_density_rms 0.064
_refine_ls_extinction_method none
_refine_ls_goodness_of_fit_ref 1.026
_refine_ls_hydrogen_treatment constr
_refine_ls_matrix_type full
_refine_ls_number_parameters 384
_refine_ls_number_reflns 4929
_refine_ls_number_restraints 0
_refine_ls_restrained_S_all 1.026
_refine_ls_R_factor_all 0.0407
_refine_ls_R_factor_gt 0.0259
_refine_ls_shift/su_max 0.001
_refine_ls_shift/su_mean 0.000
_refine_ls_structure_factor_coef Fsqd
_refine_ls_weighting_details 'calc w=1/[\s^2^(Fo^2^)+(0.0260P)^2^+0.0000P] where P=(Fo^2^+2Fc^2^)/3'
_refine_ls_weighting_scheme calc
_refine_ls_wR_factor_gt 0.0557
_refine_ls_wR_factor_ref 0.0577
_reflns_number_gt 3668
_reflns_number_total 4929
_reflns_threshold_expression >2sigma(I)
_cod_data_source_file om1006837_si_002.cif
_cod_data_source_block Complex_2c
_cod_original_sg_symbol_H-M P21/c
_cod_database_code 4066870

loop_
_symmetry_equiv_pos_as_xyz
'x, y, z'
'-x, y+1/2, -z+1/2'
'-x, -y, -z'
'x, -y-1/2, z-1/2'

loop_
_atom_site_label
_atom_site_type_symbol
_atom_site_fract_x
_atom_site_fract_y
_atom_site_fract_z
_atom_site_U_iso_or_equiv
_atom_site_adp_type
_atom_site_occupancy
_atom_site_symmetry_multiplicity
_atom_site_calc_flag
_atom_site_refinement_flags
Ru1 Ru 0.279526(12) 0.152372(18) 0.398876(12) 0.01645(7) Uani 1 1 d .
S3 S 0.36855(4) 0.28989(6) 0.48369(4) 0.02144(16) Uani 1 1 d .
S1 S 0.18997(4) 0.16198(6) 0.49385(4) 0.02202(15) Uani 1 1 d .
S2 S 0.36898(4) 0.02505(6) 0.49612(4) 0.02211(16) Uani 1 1 d .
N2 N 0.19754(12) 0.03820(18) 0.31015(12) 0.0182(5) Uani 1 1 d .
P1 P 0.21015(5) 0.64209(7) 0.48778(5) 0.03340(19) Uani 1 1 d .
N1 N 0.19163(13) 0.25599(18) 0.30586(12) 0.0173(5) Uani 1 1 d .
C2 C 0.42713(17) 0.1422(2) 0.29899(16) 0.0259(6) Uani 1 1 d .
C13 C 0.12927(15) 0.0820(2) 0.24261(15) 0.0187(6) Uani 1 1 d .
F4A F 0.13069(12) 0.56158(17) 0.49187(12) 0.0593(6) Uani 1 1 d .
C10 C 0.14978(17) -0.1426(2) 0.25167(17) 0.0267(6) Uani 1 1 d .
H10 H 0.1588 -0.2192 0.2564 0.032 Uiso 1 1 calc R
C14 C 0.12518(16) 0.2042(2) 0.24078(15) 0.0188(6) Uani 1 1 d .
C1 C 0.36835(15) 0.1468(2) 0.32951(15) 0.0201(6) Uani 1 1 d .
F2A F 0.282(2) 0.7252(16) 0.473(2) 0.051(4) Uani 0.66(12) 1 d P
F3A F 0.165(2) 0.678(5) 0.395(3) 0.090(6) Uani 0.49(11) 1 d P
C18 C 0.19187(17) 0.3677(2) 0.30633(16) 0.0237(6) Uani 1 1 d .
H18 H 0.2375 0.4042 0.3498 0.028 Uiso 1 1 calc R
C23 C 0.45417(17) 0.1068(2) 0.58083(16) 0.0266(6) Uani 1 1 d .
H23A H 0.4330 0.1206 0.6308 0.032 Uiso 1 1 calc R
H23B H 0.5098 0.0647 0.6019 0.032 Uiso 1 1 calc R
C25 C 0.32335(16) 0.3201(2) 0.57333(16) 0.0262(7) Uani 1 1 d .
H25A H 0.3543 0.2747 0.6244 0.031 Uiso 1 1 calc R
H25B H 0.3344 0.3977 0.5904 0.031 Uiso 1 1 calc R
C9 C 0.20709(17) -0.0728(2) 0.31288(17) 0.0237(6) Uani 1 1 d .
H9 H 0.2544 -0.1040 0.3580 0.028 Uiso 1 1 calc R
C22 C 0.29784(17) -0.0232(2) 0.55898(17) 0.0285(7) Uani 1 1 d .
H22A H 0.2554 -0.0774 0.5237 0.034 Uiso 1 1 calc R
H22B H 0.3353 -0.0608 0.6119 0.034 Uiso 1 1 calc R
F6 F 0.26017(15) 0.6195(2) 0.58780(12) 0.0805(8) Uani 1 1 d .
C12 C 0.07035(17) 0.0148(2) 0.17940(16) 0.0247(6) Uani 1 1 d .
H12 H 0.0244 0.0475 0.1338 0.030 Uiso 1 1 calc R
C3 C 0.50176(16) 0.1343(2) 0.26479(16) 0.0233(7) Uani 1 1 d .
C15 C 0.05976(16) 0.2657(2) 0.17758(16) 0.0225(6) Uani 1 1 d .
H15 H 0.0152 0.2286 0.1335 0.027 Uiso 1 1 calc R
C11 C 0.07858(17) -0.0994(2) 0.18299(17) 0.0251(6) Uani 1 1 d .
C21 C 0.24622(18) 0.0677(2) 0.58576(16) 0.0299(7) Uani 1 1 d .
H21A H 0.2872 0.1105 0.6334 0.036 Uiso 1 1 calc R
H21B H 0.2013 0.0345 0.6081 0.036 Uiso 1 1 calc R
C4 C 0.56790(17) 0.2175(3) 0.28323(17) 0.0292(7) Uani 1 1 d .
H4 H 0.5630 0.2788 0.3170 0.035 Uiso 1 1 calc R
C8 C 0.51157(18) 0.0434(3) 0.21385(17) 0.0309(7) Uani 1 1 d .
H8 H 0.4686 -0.0130 0.2004 0.037 Uiso 1 1 calc R
C17 C 0.12833(17) 0.4310(2) 0.24599(16) 0.0256(6) Uani 1 1 d .
H17 H 0.1311 0.5083 0.2498 0.031 Uiso 1 1 calc R
F5A F 0.1444(19) 0.742(2) 0.492(2) 0.053(4) Uani 0.34(11) 1 d P
C24 C 0.47154(16) 0.2159(2) 0.54289(16) 0.0276(7) Uani 1 1 d .
H24A H 0.5056 0.2021 0.5028 0.033 Uiso 1 1 calc R
H24B H 0.5080 0.2626 0.5906 0.033 Uiso 1 1 calc R
C19 C 0.01449(18) -0.1739(3) 0.11656(18) 0.0351(8) Uani 1 1 d .
H19A H 0.0475 -0.2332 0.1007 0.053 Uiso 1 1 calc R
H19B H -0.0166 -0.1316 0.0647 0.053 Uiso 1 1 calc R
H19C H -0.0284 -0.2046 0.1417 0.053 Uiso 1 1 calc R
C16 C 0.06018(17) 0.3802(2) 0.17944(16) 0.0242(6) Uani 1 1 d .
C26 C 0.22306(17) 0.2970(2) 0.54609(17) 0.0270(6) Uani 1 1 d .
H26A H 0.1915 0.3548 0.5053 0.032 Uiso 1 1 calc R
H26B H 0.2040 0.3015 0.5982 0.032 Uiso 1 1 calc R
C7 C 0.5847(2) 0.0366(3) 0.18319(19) 0.0423(8) Uani 1 1 d .
H7 H 0.5906 -0.0245 0.1496 0.051 Uiso 1 1 calc R
C20 C -0.00963(18) 0.4468(3) 0.11101(17) 0.0349(7) Uani 1 1 d .
H20A H -0.0578 0.4660 0.1334 0.052 Uiso 1 1 calc R
H20B H -0.0330 0.4033 0.0580 0.052 Uiso 1 1 calc R
H20C H 0.0173 0.5136 0.0979 0.052 Uiso 1 1 calc R
C6 C 0.6489(2) 0.1200(3) 0.20225(19) 0.0408(9) Uani 1 1 d .
H6 H 0.6978 0.1153 0.1813 0.049 Uiso 1 1 calc R
C5 C 0.64022(18) 0.2097(3) 0.25202(18) 0.0366(8) Uani 1 1 d .
H5 H 0.6835 0.2658 0.2649 0.044 Uiso 1 1 calc R
F5B F 0.167(3) 0.7449(9) 0.524(4) 0.072(8) Uani 0.66(11) 1 d P
F2B F 0.300(3) 0.716(5) 0.501(6) 0.057(9) Uani 0.34(12) 1 d P
F3B F 0.1518(13) 0.6499(18) 0.3792(12) 0.056(4) Uani 0.51(11) 1 d P
F1 F 0.26080(12) 0.54003(15) 0.46210(12) 0.0518(5) Uani 1 1 d .

loop_
_atom_site_aniso_label
_atom_site_aniso_U_11
_atom_site_aniso_U_22
_atom_site_aniso_U_33
_atom_site_aniso_U_23
_atom_site_aniso_U_13
_atom_site_aniso_U_12
Ru1 0.01466(11) 0.01896(12) 0.01513(10) 0.00045(10) 0.00392(8) 0.00101(10)
S3 0.0187(3) 0.0243(4) 0.0193(3) -0.0010(3) 0.0032(3) -0.0012(3)
S1 0.0202(3) 0.0243(4) 0.0224(3) 0.0030(3) 0.0081(3) 0.0029(3)
S2 0.0200(3) 0.0233(4) 0.0218(3) 0.0011(3) 0.0050(3) 0.0048(3)
N2 0.0166(11) 0.0221(13) 0.0178(10) 0.0007(10) 0.0083(9) 0.0008(10)
P1 0.0378(4) 0.0240(5) 0.0395(4) -0.0013(4) 0.0139(4) -0.0010(4)
N1 0.0167(11) 0.0209(14) 0.0159(10) -0.0003(9) 0.0074(9) -0.0004(10)
C2 0.0275(14) 0.0269(17) 0.0194(13) 0.0033(12) 0.0020(12) 0.0027(14)
C13 0.0147(13) 0.0225(16) 0.0190(13) -0.0003(11) 0.0056(11) -0.0002(12)
F4A 0.0540(11) 0.0499(14) 0.0760(14) -0.0026(11) 0.0236(11) -0.0200(11)
C10 0.0309(15) 0.0178(16) 0.0328(15) -0.0049(13) 0.0121(13) 0.0000(13)
C14 0.0153(13) 0.0256(16) 0.0166(12) 0.0003(11) 0.0065(11) 0.0004(12)
C1 0.0146(12) 0.0225(15) 0.0207(12) -0.0003(12) 0.0023(11) 0.0026(13)
F2A 0.049(8) 0.032(3) 0.083(8) 0.000(5) 0.035(6) -0.004(4)
F3A 0.085(7) 0.098(15) 0.061(9) 0.053(9) -0.013(8) -0.005(10)
C18 0.0269(15) 0.0248(19) 0.0188(13) 0.0001(12) 0.0064(12) -0.0011(13)
C23 0.0208(14) 0.0344(17) 0.0214(13) -0.0007(13) 0.0026(12) 0.0066(13)
C25 0.0302(15) 0.0258(18) 0.0209(13) -0.0046(12) 0.0058(12) 0.0013(13)
C9 0.0215(14) 0.0218(17) 0.0269(15) -0.0002(12) 0.0067(12) 0.0021(12)
C22 0.0289(15) 0.0300(18) 0.0250(14) 0.0106(13) 0.0065(12) 0.0021(14)
F6 0.0842(15) 0.113(2) 0.0333(11) -0.0146(12) 0.0040(11) -0.0084(15)
C12 0.0216(14) 0.0314(18) 0.0199(13) -0.0007(12) 0.0050(12) -0.0008(13)
C3 0.0200(13) 0.0294(19) 0.0185(13) 0.0084(11) 0.0034(11) 0.0056(13)
C15 0.0172(14) 0.0313(17) 0.0175(13) 0.0006(12) 0.0037(11) -0.0006(13)
C11 0.0224(14) 0.0288(17) 0.0273(15) -0.0083(13) 0.0125(12) -0.0058(13)
C21 0.0338(15) 0.0346(19) 0.0259(14) 0.0097(13) 0.0161(13) 0.0037(14)
C4 0.0281(15) 0.0325(18) 0.0247(14) 0.0060(13) 0.0054(13) 0.0044(14)
C8 0.0321(16) 0.0312(18) 0.0282(15) 0.0020(13) 0.0077(13) 0.0031(14)
C17 0.0323(16) 0.0216(17) 0.0260(14) 0.0048(12) 0.0138(13) 0.0039(13)
F5A 0.038(7) 0.042(6) 0.070(12) -0.020(5) 0.007(11) 0.010(6)
C24 0.0167(14) 0.0367(19) 0.0243(14) -0.0039(13) -0.0005(12) 0.0013(13)
C19 0.0338(16) 0.033(2) 0.0355(16) -0.0130(14) 0.0069(14) -0.0085(14)
C16 0.0244(14) 0.0294(18) 0.0211(13) 0.0078(12) 0.0106(12) 0.0061(12)
C26 0.0286(15) 0.0277(17) 0.0258(14) -0.0008(12) 0.0104(12) 0.0060(13)
C7 0.0454(19) 0.047(2) 0.0367(17) -0.0017(16) 0.0158(15) 0.0191(18)
C20 0.0346(16) 0.037(2) 0.0323(16) 0.0126(14) 0.0093(14) 0.0083(15)
C6 0.0299(17) 0.062(3) 0.0356(17) 0.0143(16) 0.0171(14) 0.0140(17)
C5 0.0264(16) 0.050(2) 0.0326(16) 0.0110(16) 0.0088(14) -0.0040(15)
F5B 0.071(11) 0.031(3) 0.141(19) -0.018(5) 0.071(13) -0.006(4)
F2B 0.037(10) 0.035(12) 0.10(2) -0.023(12) 0.022(13) -0.013(7)
F3B 0.059(6) 0.064(6) 0.037(4) 0.003(6) 0.003(4) 0.000(4)
F1 0.0719(12) 0.0291(11) 0.0618(12) -0.0061(9) 0.0317(10) 0.0037(10)

loop_
_atom_type_symbol
_atom_type_description
_atom_type_scat_dispersion_real
_atom_type_scat_dispersion_imag
_atom_type_scat_source
C C 0.0033 0.0016 'International Tables Vol C Tables 4.2.6.8 and 6.1.1.4'
H H 0.0000 0.0000 'International Tables Vol C Tables 4.2.6.8 and 6.1.1.4'
N N 0.0061 0.0033 'International Tables Vol C Tables 4.2.6.8 and 6.1.1.4'
F F 0.0171 0.0103 'International Tables Vol C Tables 4.2.6.8 and 6.1.1.4'
P P 0.1023 0.0942 'International Tables Vol C Tables 4.2.6.8 and 6.1.1.4'
S S 0.1246 0.1234 'International Tables Vol C Tables 4.2.6.8 and 6.1.1.4'
Ru Ru -1.2594 0.8363 'International Tables Vol C Tables 4.2.6.8 and 6.1.1.4'

loop_
_geom_angle_atom_site_label_1
_geom_angle_atom_site_label_2
_geom_angle_atom_site_label_3
_geom_angle
C1 Ru1 N1 92.50(9)
C1 Ru1 N2 89.40(9)
N1 Ru1 N2 77.69(8)
C1 Ru1 S3 87.23(7)
N1 Ru1 S3 97.36(6)
N2 Ru1 S3 173.89(6)
C1 Ru1 S2 88.26(7)
N1 Ru1 S2 175.08(6)
N2 Ru1 S2 97.46(6)
S3 Ru1 S2 87.54(2)
C1 Ru1 S1 173.69(6)
N1 Ru1 S1 91.96(6)
N2 Ru1 S1 95.92(6)
S3 Ru1 S1 87.77(2)
S2 Ru1 S1 87.67(2)
C24 S3 C25 101.13(12)
C24 S3 Ru1 102.97(9)
C25 S3 Ru1 106.79(9)
C26 S1 C21 100.96(13)
C26 S1 Ru1 101.26(9)
C21 S1 Ru1 104.38(9)
C22 S2 C23 101.14(12)
C22 S2 Ru1 103.57(9)
C23 S2 Ru1 106.30(9)
C9 N2 C13 117.5(2)
C9 N2 Ru1 126.32(16)
C13 N2 Ru1 116.13(17)
F3A P1 F6 173(3)
F3A P1 F2A 79(2)
F6 P1 F2A 96.6(14)
F3A P1 F1 95(2)
F6 P1 F1 90.05(12)
F2A P1 F1 90.7(7)
F3A P1 F4A 95(2)
F6 P1 F4A 89.74(12)
F2A P1 F4A 173.6(14)
F1 P1 F4A 90.25(11)
F3A P1 F5A 74(2)
F6 P1 F5A 101.8(12)
F2A P1 F5A 91.9(12)
F1 P1 F5A 167.5(13)
F4A P1 F5A 85.9(10)
F3A P1 F5B 91(3)
F6 P1 F5B 84(2)
F2A P1 F5B 88.1(9)
F1 P1 F5B 174(3)
F4A P1 F5B 91.6(8)
F5A P1 F5B 18.5(15)
F3A P1 F2B 95(4)
F6 P1 F2B 80(3)
F2A P1 F2B 17(2)
F1 P1 F2B 88.0(15)
F4A P1 F2B 170(3)
F5A P1 F2B 98(2)
F5B P1 F2B 89.1(18)
F3A P1 F3B 14(2)
F6 P1 F3B 172.9(8)
F2A P1 F3B 89.4(16)
F1 P1 F3B 85.9(6)
F4A P1 F3B 84.4(8)
F5A P1 F3B 81.9(13)
F5B P1 F3B 100(3)
F2B P1 F3B 105(3)
C18 N1 C14 117.4(2)
C18 N1 Ru1 126.40(16)
C14 N1 Ru1 116.10(17)
C1 C2 C3 177.6(3)
N2 C13 C12 121.6(2)
N2 C13 C14 114.9(2)
C12 C13 C14 123.5(2)
C9 C10 C11 120.5(3)
N1 C14 C15 121.0(2)
N1 C14 C13 115.0(2)
C15 C14 C13 124.0(2)
C2 C1 Ru1 172.2(2)
N1 C18 C17 123.3(2)
C24 C23 S2 110.48(17)
C26 C25 S3 111.51(17)
N2 C9 C10 122.8(2)
C21 C22 S2 114.0(2)
C11 C12 C13 121.2(2)
C8 C3 C4 117.8(2)
C8 C3 C2 121.6(3)
C4 C3 C2 120.5(3)
C16 C15 C14 121.0(2)
C12 C11 C10 116.5(2)
C12 C11 C19 122.2(2)
C10 C11 C19 121.4(3)
C22 C21 S1 112.68(18)
C5 C4 C3 120.9(3)
C7 C8 C3 120.6(3)
C18 C17 C16 120.2(3)
F5B F5A P1 81(4)
C23 C24 S3 112.92(17)
C15 C16 C17 117.0(2)
C15 C16 C20 121.2(2)
C17 C16 C20 121.8(3)
C25 C26 S1 114.25(19)
C6 C7 C8 120.4(3)
C5 C6 C7 119.7(3)
C6 C5 C4 120.5(3)
F5A F5B P1 80(4)

loop_
_geom_bond_atom_site_label_1
_geom_bond_atom_site_label_2
_geom_bond_distance
Ru1 C1 2.038(2)
Ru1 N1 2.081(2)
Ru1 N2 2.089(2)
Ru1 S3 2.2996(7)
Ru1 S2 2.3042(7)
Ru1 S1 2.3745(7)
S3 C24 1.818(2)
S3 C25 1.824(3)
S1 C26 1.820(3)
S1 C21 1.838(3)
S2 C22 1.816(3)
S2 C23 1.847(3)
N2 C9 1.340(3)
N2 C13 1.357(3)
P1 F3A 1.48(3)
P1 F6 1.559(2)
P1 F2A 1.57(2)
P1 F1 1.5831(19)
P1 F4A 1.5937(19)
P1 F5A 1.59(2)
P1 F5B 1.597(14)
P1 F2B 1.62(4)
P1 F3B 1.682(19)
N1 C18 1.341(3)
N1 C14 1.361(3)
C2 C1 1.173(3)
C2 C3 1.443(4)
C13 C12 1.386(3)
C13 C14 1.469(4)
C10 C9 1.378(3)
C10 C11 1.389(4)
C14 C15 1.395(3)
C18 C17 1.371(3)
C23 C24 1.503(4)
C25 C26 1.515(3)
C22 C21 1.500(4)
C12 C11 1.376(4)
C3 C8 1.398(4)
C3 C4 1.400(4)
C15 C16 1.375(4)
C11 C19 1.499(4)
C4 C5 1.379(4)
C8 C7 1.385(4)
C17 C16 1.382(3)
F5A F5B 0.51(4)
C16 C20 1.503(3)
C7 C6 1.382(4)
C6 C5 1.369(4)
